data_7243994
loop_
_publ_author_name
'Aitipamula, Srinivasulu'
'Shan, Loke Pei'
'Gupta, Krishna M.'

_publ_section_title
;
 Polymorphism and distinct physicochemical properties of the
 phloretin--nicotinamide cocrystal
;
_journal_issue 3
_journal_name_full CrystEngComm
_journal_page_first 560
_journal_page_last 570
_journal_paper_doi 10.1039/D1CE01352A
_journal_volume 24
_journal_year 2022
_chemical_formula_moiety 'C15 H14 O5, C6 H6 N2 O'
_chemical_formula_sum 'C21 H20 N2 O6'
_chemical_formula_weight 396.39
_space_group_crystal_system monoclinic
_space_group_IT_number 4
_space_group_name_Hall 'P 2yb'
_space_group_name_H-M_alt 'P 1 21 1'
_atom_sites_solution_hydrogens mixed
_atom_sites_solution_primary dual
_audit_creation_date 2021-06-23
_audit_creation_method
;
Olex2 1.2
(compiled 2018.05.18 svn.r3508 for OlexSys, GUI svn.r5497)
;
_audit_update_record
;
2021-10-06 deposited with the CCDC.	2021-11-26 downloaded from the CCDC.
;
_cell_angle_alpha 90
_cell_angle_beta 101.945(2)
_cell_angle_gamma 90
_cell_formula_units_Z 2
_cell_length_a 7.51190(10)
_cell_length_b 7.5163(2)
_cell_length_c 17.4195(3)
_cell_measurement_reflns_used 8750
_cell_measurement_temperature 293(2)
_cell_measurement_theta_max 72.3270
_cell_measurement_theta_min 5.1750
_cell_volume 962.24(3)
_computing_cell_refinement 'CrysAlisPro 1.171.39.46 (Rigaku OD, 2018)'
_computing_data_collection 'CrysAlisPro 1.171.39.46 (Rigaku OD, 2018)'
_computing_data_reduction 'CrysAlisPro 1.171.39.46 (Rigaku OD, 2018)'
_computing_molecular_graphics 'Olex2 (Dolomanov et al., 2009)'
_computing_publication_material 'Olex2 (Dolomanov et al., 2009)'
_computing_structure_refinement 'ShelXL (Sheldrick, 2015)'
_computing_structure_solution 'ShelXT (Sheldrick, 2015)'
_diffrn_ambient_temperature 293(2)
_diffrn_detector 'CCD plate'
_diffrn_detector_area_resol_mean 5.2945
_diffrn_detector_type AtlasS2
_diffrn_measured_fraction_theta_full 0.996
_diffrn_measured_fraction_theta_max 0.980
_diffrn_measurement_details
;
List of Runs (angles in degrees, time in seconds):

  # Type    Start    End  Width  t~exp~   \w     \q     \k     \f   Frames
#--------------------------------------------------------------------------
  1  \w    -60.00  47.00   1.00    4.05    --  -36.88  57.00-120.00  107
  2  \w   -122.00 -80.00   1.00    4.05    --  -36.88 -99.00-150.00   42
  3  \w   -118.00 -93.00   1.00    4.05    --  -36.88-125.00 150.00   25
  4  \w     80.00 111.00   1.00    4.05    --   36.88  38.00   0.00   31
  5  \w      0.00  73.00   1.00    4.05    --   36.88  38.00   0.00   73
  6  \w     80.00 128.00   1.00    4.05    --   36.88  77.00-180.00   48
  7  \w     27.00  67.00   1.00    4.05    --   36.88-125.00   0.00   40
  8  \w      0.00  47.00   1.00    4.05    --   36.88  77.00 120.00   47
  9  \w     40.00 108.00   1.00    4.05    --   36.88  57.00 120.00   68
 10  \w     11.00 107.00   1.00    4.05    --   36.88  77.00   0.00   96
 11  \w     -2.00  70.00   1.00    4.05    --   36.88  77.00 -60.00   72
 12  \w     35.00  98.00   1.00    4.05    --   36.88  77.00-150.00   63
 13  \w     12.00  75.00   1.00    4.05    --   36.88  77.00-180.00   63
 14  \w    -30.00  74.00   1.00    4.05    --   36.88 -38.00  60.00  104
 15  \w      3.00  31.00   1.00    4.05    --   36.88  57.00 120.00   28
 16  \w     23.00  62.00   1.00    4.05    --   36.88-125.00  90.00   39
 17  \w     54.00  93.00   1.00    4.05    --   36.88-125.00 120.00   39
 18  \w     98.00 123.00   1.00    4.05    --   36.88  77.00 120.00   25
 19  \w     42.00  78.00   1.00    4.05    --   36.88-125.00 -60.00   36
 20  \w     74.00 128.00   1.00   12.19    --  109.17  61.00  90.00   54
 21  \w     83.00 149.00   1.00   12.19    --  109.17 178.00 -60.00   66
 22  \w     70.00  97.00   1.00   12.19    --  109.17  77.00 -60.00   27
 23  \w     70.00  96.00   1.00   12.19    --  109.17  77.00  90.00   26
 24  \w    110.00 172.00   1.00   12.19    --  109.17  77.00  30.00   62
 25  \w     36.00  90.00   1.00   12.19    --  109.17 -94.00 -60.00   54
 26  \w     74.00 101.00   1.00   12.19    --  109.17  61.00  60.00   27
 27  \w    124.00 176.00   1.00   12.19    --  109.17  61.00  60.00   52
 28  \w     70.00 175.00   1.00   12.19    --  109.17  77.00-180.00  105
 29  \w     70.00 104.00   1.00   12.19    --  109.17  77.00-150.00   34
 30  \w    116.00 174.00   1.00   12.19    --  109.17  77.00-150.00   58
 31  \w     70.00 102.00   1.00   12.19    --  109.17  77.00   0.00   32
 32  \w     70.00 107.00   1.00   12.19    --  109.17  77.00  30.00   37
 33  \w     70.00  96.00   1.00   12.19    --  109.17  77.00 120.00   26
 34  \w     74.00 100.00   1.00   12.19    --  109.17  61.00  30.00   26
 35  \w     70.00  96.00   1.00   12.19    --  109.17  77.00 -30.00   26
 36  \w     72.00  98.00   1.00   12.19    --  109.17  61.00-150.00   26
 37  \w     74.00 176.00   1.00   12.19    --  109.17  61.00 -60.00  102
 38  \w     70.00  99.00   1.00   12.19    --  109.17  77.00  60.00   29
 39  \w     73.00 174.00   1.00   12.19    --  109.17  61.00 150.00  101
 40  \w    108.00 160.00   1.00   12.19    --  109.17  77.00 -90.00   52
 41  \w     70.00 175.00   1.00   12.19    --  109.17  77.00-120.00  105
 42  \w     72.00  97.00   1.00   12.19    --  109.17  61.00 -30.00   25
 43  \w     72.00 149.00   1.00   12.19    --  109.17  61.00 120.00   77
 44  \w     72.00  98.00   1.00   12.19    --  109.17  61.00-180.00   26
 45  \w     75.00 101.00   1.00   12.19    --  109.17  61.00 -90.00   26
 46  \w     70.00  96.00   1.00   12.19    --  109.17  77.00 -90.00   26
 47  \w     73.00  99.00   1.00   12.19    --  109.17  61.00   0.00   26
 48  \w     76.00 108.00   1.00   12.19    --  109.17  61.00-120.00   32
 49  \w    151.00 177.00   1.00   12.19    --  109.17  77.00 150.00   26
 50  \w     75.00 178.00   1.00   12.19    --  109.17  45.00   0.00  103
 51  \w     70.00  95.00   1.00   12.19    --  109.17  77.00 150.00   25
 52  \w     20.00 100.00   1.00   12.19    --  109.17 -94.00   0.00   80
 53  \w    152.00 177.00   1.00   12.19    --  109.17  61.00  90.00   25
 54  \w    153.00 178.00   1.00   12.19    --  109.17  77.00 -60.00   25
 55  \w     62.00 135.00   1.00   12.19    --  109.17 -77.00  30.00   73
 56  \w     40.00  90.00   1.00   12.19    --  109.17 -94.00-120.00   50
;
_diffrn_measurement_device 'four-circle diffractometer'
_diffrn_measurement_device_type 'SuperNova, Dual, Cu at home/near, AtlasS2'
_diffrn_measurement_method '\w scans'
_diffrn_orient_matrix_type 'CrysAlisPro convention (1999,Acta A55,543-557)'
_diffrn_orient_matrix_UB_11 0.0752556000
_diffrn_orient_matrix_UB_12 0.0068927000
_diffrn_orient_matrix_UB_13 -0.0757887000
_diffrn_orient_matrix_UB_21 -0.1955707000
_diffrn_orient_matrix_UB_22 0.0044090000
_diffrn_orient_matrix_UB_23 -0.0491228000
_diffrn_orient_matrix_UB_31 0.0016855000
_diffrn_orient_matrix_UB_32 0.2048590000
_diffrn_orient_matrix_UB_33 0.0035993000
_diffrn_radiation_monochromator mirror
_diffrn_radiation_probe x-ray
_diffrn_radiation_type CuK\a
_diffrn_radiation_wavelength 1.54184
_diffrn_reflns_av_R_equivalents 0.0371
_diffrn_reflns_av_unetI/netI 0.0298
_diffrn_reflns_Laue_measured_fraction_full 0.996
_diffrn_reflns_Laue_measured_fraction_max 0.980
_diffrn_reflns_limit_h_max 9
_diffrn_reflns_limit_h_min -9
_diffrn_reflns_limit_k_max 8
_diffrn_reflns_limit_k_min -7
_diffrn_reflns_limit_l_max 21
_diffrn_reflns_limit_l_min -21
_diffrn_reflns_number 9930
_diffrn_reflns_point_group_measured_fraction_full 0.894
_diffrn_reflns_point_group_measured_fraction_max 0.872
_diffrn_reflns_theta_full 67.684
_diffrn_reflns_theta_max 72.388
_diffrn_reflns_theta_min 2.593
_diffrn_source 'micro-focus sealed X-ray tube'
_diffrn_source_type 'SuperNova (Cu) X-ray Source'
_exptl_absorpt_coefficient_mu 0.846
_exptl_absorpt_correction_T_max 1.000
_exptl_absorpt_correction_T_min 0.757
_exptl_absorpt_correction_type gaussian
_exptl_absorpt_process_details
;
CrysAlisPro 1.171.39.46 (Rigaku Oxford Diffraction, 2018)
Numerical absorption correction based on gaussian integration over
			a multifaceted crystal model
Empirical absorption correction using spherical harmonics,
 implemented in SCALE3 ABSPACK scaling algorithm.
;
_exptl_crystal_colour colourless
_exptl_crystal_colour_primary colourless
_exptl_crystal_density_diffrn 1.368
_exptl_crystal_description needle
_exptl_crystal_F_000 416
_exptl_crystal_size_max 0.224
_exptl_crystal_size_mid 0.123
_exptl_crystal_size_min 0.074
_refine_diff_density_max 0.220
_refine_diff_density_min -0.338
_refine_diff_density_rms 0.085
_refine_ls_abs_structure_details
;
 Flack x determined using 1212 quotients [(I+)-(I-)]/[(I+)+(I-)]
 (Parsons, Flack and Wagner, Acta Cryst. B69 (2013) 249-259).
;
_refine_ls_abs_structure_Flack -0.03(12)
_refine_ls_extinction_method none
_refine_ls_goodness_of_fit_ref 1.052
_refine_ls_hydrogen_treatment mixed
_refine_ls_matrix_type full
_refine_ls_number_parameters 286
_refine_ls_number_reflns 3334
_refine_ls_number_restraints 1
_refine_ls_restrained_S_all 1.051
_refine_ls_R_factor_all 0.0449
_refine_ls_R_factor_gt 0.0438
_refine_ls_shift/su_max 0.001
_refine_ls_shift/su_mean 0.000
_refine_ls_structure_factor_coef Fsqd
_refine_ls_weighting_details 'w=1/[\s^2^(Fo^2^)+(0.0788P)^2^+0.0185P] where P=(Fo^2^+2Fc^2^)/3'
_refine_ls_weighting_scheme calc
_refine_ls_wR_factor_gt 0.1075
_refine_ls_wR_factor_ref 0.1091
_reflns_Friedel_coverage 0.647
_reflns_Friedel_fraction_full 0.773
_reflns_Friedel_fraction_max 0.746
_reflns_number_gt 3222
_reflns_number_total 3334
_reflns_threshold_expression 'I > 2\s(I)'
_cod_data_source_file d1ce01352a2.cif
_cod_data_source_block PHL-NA-FormII
_cod_depositor_comments 'Adding full bibliography for 7243994.cif.'
_cod_database_code 7243994
_shelx_shelxl_version_number 2018/3
_chemical_oxdiff_formula 'C20 H24 N2 O6'
_shelx_space_group_comment
;
The symmetry employed for this shelxl refinement is uniquely defined
by the following loop, which should always be used as a source of
symmetry information in preference to the above space-group names.
They are only intended as comments.
;
_reflns_odcompleteness_completeness 99.73
_reflns_odcompleteness_iscentric 1
_reflns_odcompleteness_theta 66.97
_olex2_refinement_description
;
1. Fixed Uiso
 At 1.2 times of:
  All C(H) groups, All C(H,H) groups
2.a Secondary CH2 refined with riding coordinates:
 C8(H8A,H8B), C9(H9A,H9B)
2.b Aromatic/amide H refined with riding coordinates:
 C3(H3A), C20(H20), C5(H5A), C17(H17), C11(H11), C12(H12), C19(H19), C15(H15),
 C18(H18), C14(H14)
;
_olex2_date_sample_data_collection 2019-08-14
_olex2_submission_special_instructions 'No special instructions were received'
_oxdiff_exptl_absorpt_empirical_details
;
Empirical correction (ABSPACK) includes:
- Absorption correction using spherical harmonics
- Frame scaling
- Detector area scaling
;
_oxdiff_exptl_absorpt_empirical_full_max 5.647
_oxdiff_exptl_absorpt_empirical_full_min 0.591

loop_
_space_group_symop_operation_xyz
'x, y, z'
'-x, y+1/2, -z'

loop_
_atom_site_label
_atom_site_type_symbol
_atom_site_fract_x
_atom_site_fract_y
_atom_site_fract_z
_atom_site_U_iso_or_equiv
_atom_site_adp_type
_atom_site_occupancy
_atom_site_site_symmetry_order
_atom_site_calc_flag
_atom_site_refinement_flags_posn
_atom_site_refinement_flags_adp
_atom_site_refinement_flags_occupancy
_atom_site_disorder_assembly
_atom_site_disorder_group
O1 O 0.9803(2) 0.4804(3) 0.95199(9) 0.0466(5) Uani 1 1 d . . . . .
O3 O 1.1948(3) 0.5904(3) 0.71551(9) 0.0498(6) Uani 1 1 d . . . . .
O5 O 0.5395(3) 0.2787(4) 0.33296(10) 0.0533(6) Uani 1 1 d . . . . .
O2 O 1.5636(2) 0.7231(3) 0.95982(10) 0.0497(5) Uani 1 1 d . . . . .
O6 O 0.2169(3) 0.3937(3) 0.25210(11) 0.0557(6) Uani 1 1 d . . . . .
O4 O 0.7837(3) 0.4079(4) 0.82288(10) 0.0548(6) Uani 1 1 d . . . . .
N1 N -0.3374(3) 0.6501(3) 0.11425(12) 0.0390(5) Uani 1 1 d . . . . .
N2 N 0.1631(3) 0.3968(4) 0.12014(13) 0.0425(5) Uani 1 1 d . . . . .
C16 C -0.0627(3) 0.5167(3) 0.18594(12) 0.0310(5) Uani 1 1 d . . . . .
C21 C 0.1178(3) 0.4306(3) 0.18852(13) 0.0350(5) Uani 1 1 d . . . . .
C6 C 1.2172(3) 0.5912(4) 0.79452(12) 0.0334(5) Uani 1 1 d . . . . .
C2 C 1.1072(3) 0.5378(3) 0.91287(12) 0.0330(5) Uani 1 1 d . . . . .
C1 C 1.0739(3) 0.5296(3) 0.82944(12) 0.0305(5) Uani 1 1 d . . . . .
C10 C 0.6454(3) 0.3297(4) 0.57700(14) 0.0376(5) Uani 1 1 d . . . . .
C3 C 1.2659(3) 0.6052(4) 0.95728(12) 0.0354(5) Uani 1 1 d . . . . .
H3A H 1.280584 0.614118 1.011478 0.042 Uiso 1 1 calc R . . . .
C7 C 0.9003(3) 0.4595(4) 0.78665(12) 0.0355(5) Uani 1 1 d . . . . .
C4 C 1.4041(3) 0.6599(3) 0.92037(13) 0.0340(5) Uani 1 1 d . . . . .
C20 C -0.1749(3) 0.5751(4) 0.11722(12) 0.0345(5) Uani 1 1 d . . . . .
H20 H -0.134873 0.561244 0.070500 0.041 Uiso 1 1 calc R . . . .
C5 C 1.3785(3) 0.6521(4) 0.83906(13) 0.0364(5) Uani 1 1 d . . . . .
H5A H 1.471286 0.688259 0.814588 0.044 Uiso 1 1 calc R . . . .
C13 C 0.5690(3) 0.3007(4) 0.41331(13) 0.0396(6) Uani 1 1 d . . . . .
C8 C 0.8568(3) 0.4444(4) 0.69845(12) 0.0369(5) Uani 1 1 d . . . . .
H8A H 0.957412 0.385443 0.681859 0.044 Uiso 1 1 calc R . . . .
H8B H 0.846717 0.563140 0.676205 0.044 Uiso 1 1 calc R . . . .
C17 C -0.1227(3) 0.5405(4) 0.25558(14) 0.0404(6) Uani 1 1 d . . . . .
H17 H -0.050764 0.505279 0.303214 0.048 Uiso 1 1 calc R . . . .
C11 C 0.4706(3) 0.3518(4) 0.53297(14) 0.0417(6) Uani 1 1 d . . . . .
H11 H 0.376639 0.377076 0.558671 0.050 Uiso 1 1 calc R . . . .
C12 C 0.4313(3) 0.3376(4) 0.45184(14) 0.0434(6) Uani 1 1 d . . . . .
H12 H 0.312766 0.352783 0.423791 0.052 Uiso 1 1 calc R . . . .
C9 C 0.6832(3) 0.3432(4) 0.66550(14) 0.0416(6) Uani 1 1 d . . . . .
H9A H 0.692418 0.224316 0.687643 0.050 Uiso 1 1 calc R . . . .
H9B H 0.581838 0.402494 0.681278 0.050 Uiso 1 1 calc R . . . .
C19 C -0.3931(3) 0.6713(4) 0.18159(17) 0.0446(6) Uani 1 1 d . . . . .
H19 H -0.505343 0.724541 0.180431 0.053 Uiso 1 1 calc R . . . .
C15 C 0.7814(3) 0.2923(5) 0.53610(15) 0.0531(8) Uani 1 1 d . . . . .
H15 H 0.900011 0.275751 0.563834 0.064 Uiso 1 1 calc R . . . .
C18 C -0.2907(4) 0.6174(4) 0.25283(15) 0.0475(7) Uani 1 1 d . . . . .
H18 H -0.334434 0.632642 0.298583 0.057 Uiso 1 1 calc R . . . .
C14 C 0.7445(3) 0.2790(6) 0.45508(15) 0.0556(9) Uani 1 1 d . . . . .
H14 H 0.838026 0.255398 0.428927 0.067 Uiso 1 1 calc R . . . .
H2A H 0.255(5) 0.342(5) 0.1194(18) 0.043(8) Uiso 1 1 d . . . . .
H2B H 0.079(4) 0.432(5) 0.073(2) 0.046(8) Uiso 1 1 d . . . . .
H5 H 0.425(6) 0.307(7) 0.312(2) 0.076(13) Uiso 1 1 d . . . . .
H1 H 0.881(6) 0.443(6) 0.914(2) 0.062(10) Uiso 1 1 d . . . . .
H3 H 1.294(7) 0.634(7) 0.705(3) 0.088(14) Uiso 1 1 d . . . . .
H2 H 1.580(5) 0.709(6) 1.009(3) 0.070(12) Uiso 1 1 d . . . . .

loop_
_atom_site_aniso_label
_atom_site_aniso_U_11
_atom_site_aniso_U_22
_atom_site_aniso_U_33
_atom_site_aniso_U_23
_atom_site_aniso_U_13
_atom_site_aniso_U_12
O1 0.0347(8) 0.0796(16) 0.0269(7) -0.0016(8) 0.0097(6) -0.0158(8)
O3 0.0455(9) 0.0825(16) 0.0221(7) -0.0024(8) 0.0082(7) -0.0238(10)
O5 0.0440(9) 0.0863(17) 0.0269(8) -0.0063(8) 0.0014(7) 0.0178(10)
O2 0.0370(8) 0.0790(16) 0.0296(8) 0.0054(9) -0.0011(6) -0.0196(9)
O6 0.0475(10) 0.0753(16) 0.0383(9) 0.0049(9) -0.0052(7) 0.0198(10)
O4 0.0387(9) 0.0942(18) 0.0331(8) -0.0094(9) 0.0107(7) -0.0249(10)
N1 0.0296(9) 0.0480(14) 0.0373(10) -0.0009(9) 0.0022(8) 0.0022(8)
N2 0.0340(10) 0.0552(15) 0.0397(10) 0.0031(10) 0.0108(8) 0.0109(9)
C16 0.0314(10) 0.0347(13) 0.0260(9) -0.0014(8) 0.0039(8) -0.0013(9)
C21 0.0310(10) 0.0383(15) 0.0330(10) 0.0010(9) 0.0007(8) 0.0006(9)
C6 0.0337(10) 0.0406(13) 0.0261(9) 0.0020(9) 0.0064(8) -0.0018(9)
C2 0.0313(10) 0.0419(14) 0.0264(10) 0.0020(9) 0.0075(8) -0.0006(9)
C1 0.0305(10) 0.0384(13) 0.0225(9) 0.0009(8) 0.0053(7) -0.0002(9)
C10 0.0342(11) 0.0452(15) 0.0317(10) -0.0063(10) 0.0028(8) -0.0058(10)
C3 0.0353(10) 0.0479(15) 0.0216(8) 0.0026(9) 0.0029(8) -0.0021(10)
C7 0.0333(11) 0.0444(14) 0.0287(10) -0.0021(9) 0.0064(8) -0.0016(9)
C4 0.0286(10) 0.0429(15) 0.0284(10) 0.0045(9) 0.0006(8) -0.0020(9)
C20 0.0319(10) 0.0440(14) 0.0265(9) -0.0007(9) 0.0032(8) 0.0019(10)
C5 0.0333(10) 0.0480(15) 0.0276(10) 0.0065(9) 0.0056(8) -0.0061(10)
C13 0.0395(12) 0.0510(17) 0.0266(10) -0.0033(9) 0.0025(9) 0.0065(11)
C8 0.0364(11) 0.0463(16) 0.0266(9) -0.0028(10) 0.0033(8) -0.0081(10)
C17 0.0453(12) 0.0486(16) 0.0273(10) 0.0007(9) 0.0077(9) 0.0038(11)
C11 0.0324(11) 0.0575(18) 0.0342(11) -0.0077(11) 0.0044(9) 0.0026(11)
C12 0.0325(10) 0.0603(18) 0.0346(11) -0.0055(11) 0.0000(9) 0.0096(10)
C9 0.0378(11) 0.0556(17) 0.0298(10) -0.0042(10) 0.0032(8) -0.0086(11)
C19 0.0337(11) 0.0515(17) 0.0507(14) -0.0027(12) 0.0141(10) 0.0047(11)
C15 0.0319(11) 0.090(3) 0.0340(12) -0.0103(13) -0.0007(9) 0.0042(13)
C18 0.0506(14) 0.0547(18) 0.0427(13) -0.0033(12) 0.0224(11) 0.0030(12)
C14 0.0342(12) 0.097(3) 0.0344(12) -0.0106(14) 0.0035(9) 0.0061(14)

loop_
_atom_type_symbol
_atom_type_description
_atom_type_scat_dispersion_real
_atom_type_scat_dispersion_imag
_atom_type_scat_source
C C 0.0181 0.0091 'International Tables Vol C Tables 4.2.6.8 and 6.1.1.4'
H H 0.0000 0.0000 'International Tables Vol C Tables 4.2.6.8 and 6.1.1.4'
N N 0.0311 0.0180 'International Tables Vol C Tables 4.2.6.8 and 6.1.1.4'
O O 0.0492 0.0322 'International Tables Vol C Tables 4.2.6.8 and 6.1.1.4'

loop_
_exptl_crystal_face_index_h
_exptl_crystal_face_index_k
_exptl_crystal_face_index_l
_exptl_crystal_face_perp_dist
0 5 1 0.0953
5 0 -5 0.0456
-1 -5 1 0.1084
-5 0 5 0.0305
1 5 -1 0.0997
0 5 -2 0.1025
1 0 -11 0.0418
-1 0 11 0.0229

loop_
_geom_angle_atom_site_label_1
_geom_angle_atom_site_label_2
_geom_angle_atom_site_label_3
_geom_angle
_geom_angle_site_symmetry_1
_geom_angle_site_symmetry_3
_geom_angle_publ_flag
C2 O1 H1 107(2) . . ?
C6 O3 H3 107(3) . . ?
C13 O5 H5 109(3) . . ?
C4 O2 H2 114(3) . . ?
C19 N1 C20 117.8(2) . . ?
C21 N2 H2A 119(2) . . ?
C21 N2 H2B 117.5(19) . . ?
H2A N2 H2B 123(3) . . ?
C20 C16 C21 123.32(19) . . ?
C20 C16 C17 117.6(2) . . ?
C17 C16 C21 119.0(2) . . ?
O6 C21 N2 122.9(2) . . ?
O6 C21 C16 120.0(2) . . ?
N2 C21 C16 117.0(2) . . ?
O3 C6 C1 119.3(2) . . ?
O3 C6 C5 119.1(2) . . ?
C5 C6 C1 121.66(19) . . ?
O1 C2 C1 120.47(19) . . ?
O1 C2 C3 116.94(18) . . ?
C3 C2 C1 122.59(19) . . ?
C6 C1 C2 115.75(19) . . ?
C6 C1 C7 125.14(19) . . ?
C2 C1 C7 119.11(19) . . ?
C11 C10 C9 120.8(2) . . ?
C11 C10 C15 116.9(2) . . ?
C15 C10 C9 122.2(2) . . ?
C2 C3 H3A 120.3 . . ?
C2 C3 C4 119.42(19) . . ?
C4 C3 H3A 120.3 . . ?
O4 C7 C1 120.1(2) . . ?
O4 C7 C8 117.9(2) . . ?
C1 C7 C8 121.98(19) . . ?
O2 C4 C3 122.8(2) . . ?
O2 C4 C5 117.3(2) . . ?
C5 C4 C3 119.9(2) . . ?
N1 C20 C16 123.7(2) . . ?
N1 C20 H20 118.1 . . ?
C16 C20 H20 118.1 . . ?
C6 C5 C4 120.6(2) . . ?
C6 C5 H5A 119.7 . . ?
C4 C5 H5A 119.7 . . ?
C12 C13 O5 122.7(2) . . ?
C12 C13 C14 120.1(2) . . ?
C14 C13 O5 117.1(2) . . ?
C7 C8 H8A 108.7 . . ?
C7 C8 H8B 108.7 . . ?
C7 C8 C9 114.30(19) . . ?
H8A C8 H8B 107.6 . . ?
C9 C8 H8A 108.7 . . ?
C9 C8 H8B 108.7 . . ?
C16 C17 H17 120.6 . . ?
C18 C17 C16 118.9(2) . . ?
C18 C17 H17 120.6 . . ?
C10 C11 H11 118.9 . . ?
C12 C11 C10 122.1(2) . . ?
C12 C11 H11 118.9 . . ?
C13 C12 C11 119.4(2) . . ?
C13 C12 H12 120.3 . . ?
C11 C12 H12 120.3 . . ?
C10 C9 C8 112.7(2) . . ?
C10 C9 H9A 109.1 . . ?
C10 C9 H9B 109.1 . . ?
C8 C9 H9A 109.1 . . ?
C8 C9 H9B 109.1 . . ?
H9A C9 H9B 107.8 . . ?
N1 C19 H19 118.7 . . ?
N1 C19 C18 122.6(2) . . ?
C18 C19 H19 118.7 . . ?
C10 C15 H15 119.2 . . ?
C14 C15 C10 121.6(2) . . ?
C14 C15 H15 119.2 . . ?
C17 C18 H18 120.3 . . ?
C19 C18 C17 119.4(2) . . ?
C19 C18 H18 120.3 . . ?
C13 C14 C15 119.8(2) . . ?
C13 C14 H14 120.1 . . ?
C15 C14 H14 120.1 . . ?

loop_
_geom_bond_atom_site_label_1
_geom_bond_atom_site_label_2
_geom_bond_distance
_geom_bond_site_symmetry_2
_geom_bond_publ_flag
O1 C2 1.352(3) . ?
O1 H1 0.93(5) . ?
O3 C6 1.352(3) . ?
O3 H3 0.87(5) . ?
O5 C13 1.381(3) . ?
O5 H5 0.88(5) . ?
O2 C4 1.338(3) . ?
O2 H2 0.85(4) . ?
O6 C21 1.231(3) . ?
O4 C7 1.242(3) . ?
N1 C20 1.336(3) . ?
N1 C19 1.334(3) . ?
N2 C21 1.329(3) . ?
N2 H2A 0.81(4) . ?
N2 H2B 0.96(4) . ?
C16 C21 1.494(3) . ?
C16 C20 1.385(3) . ?
C16 C17 1.390(3) . ?
C6 C1 1.419(3) . ?
C6 C5 1.375(3) . ?
C2 C1 1.424(3) . ?
C2 C3 1.376(3) . ?
C1 C7 1.460(3) . ?
C10 C11 1.387(3) . ?
C10 C9 1.512(3) . ?
C10 C15 1.390(3) . ?
C3 H3A 0.9300 . ?
C3 C4 1.392(3) . ?
C7 C8 1.508(3) . ?
C4 C5 1.391(3) . ?
C20 H20 0.9300 . ?
C5 H5A 0.9300 . ?
C13 C12 1.373(3) . ?
C13 C14 1.378(3) . ?
C8 H8A 0.9700 . ?
C8 H8B 0.9700 . ?
C8 C9 1.516(3) . ?
C17 H17 0.9300 . ?
C17 C18 1.380(4) . ?
C11 H11 0.9300 . ?
C11 C12 1.387(3) . ?
C12 H12 0.9300 . ?
C9 H9A 0.9700 . ?
C9 H9B 0.9700 . ?
C19 H19 0.9300 . ?
C19 C18 1.379(4) . ?
C15 H15 0.9300 . ?
C15 C14 1.384(3) . ?
C18 H18 0.9300 . ?
C14 H14 0.9300 . ?

loop_
_exptl_oxdiff_crystal_face_indexfrac_h
_exptl_oxdiff_crystal_face_indexfrac_k
_exptl_oxdiff_crystal_face_indexfrac_l
_exptl_oxdiff_crystal_face_x
_exptl_oxdiff_crystal_face_y
_exptl_oxdiff_crystal_face_z
-0.3381 4.8585 0.7672 -0.0501 0.0499 0.9975
4.7401 0.0021 -4.8706 0.7259 -0.6878 -0.0091
-0.9530 -4.7832 0.5659 -0.1476 0.1375 -0.9794
-4.7284 0.3020 4.8849 -0.7240 0.6861 0.0715
1.4828 4.6429 -1.1225 0.2287 -0.2144 0.9496
0.1621 4.8179 -1.7611 0.1789 0.0761 0.9809
0.8808 0.1467 -11.2979 0.9235 0.3834 -0.0091
-0.8778 0.2587 11.2871 -0.9197 -0.3816 0.0921
